data_7005173
loop_
_publ_author_name
'Beobide, Garikoitz'
'Castillo, Oscar'
'Luque, Antonio'
'Garc\'ia-Couceiro, Urko'
'Garc\'ia-Ter\'an, Juan P'
'Rom\'an, Pascual'

_publ_section_title
;
 Rational design of 1-D metal-organic frameworks based on the novel
 pyrimidine-4,6-dicarboxylate ligand. New insights into pyrimidine
 through magnetic interaction.
;
_journal_issue 25
_journal_name_full 'Dalton transactions (Cambridge, England : 2003)'
_journal_page_first 2669
_journal_page_last 2680
_journal_paper_doi 10.1039/b617348a
_journal_year 2007
_chemical_compound_source 'synthesis as described'
_chemical_formula_moiety 'C6 H2 K2 N2 O4'
_chemical_formula_structural 'C6 H2 K2 N2 O4'
_chemical_formula_sum 'C6 H2 K2 N2 O4'
_chemical_formula_weight 244.30
_chemical_name_common 'potassium pyrimidine-4,6-dicarboxylate'
_chemical_name_systematic
;
potassium pyrimidine-4,6-dicarboxylate
;
_space_group_IT_number 62
_symmetry_cell_setting orthorhombic
_symmetry_Int_Tables_number 62
_symmetry_space_group_name_Hall '-P 2ac 2n'
_symmetry_space_group_name_H-M 'P n m a'
_atom_sites_solution_hydrogens difmap
_atom_sites_solution_primary direct
_atom_sites_solution_secondary difmap
_audit_creation_method SHELXL
_cell_angle_alpha 90.00
_cell_angle_beta 90.00
_cell_angle_gamma 90.00
_cell_formula_units_Z 4
_cell_length_a 6.8143(3)
_cell_length_b 18.1270(8)
_cell_length_c 6.3397(2)
_cell_measurement_reflns_used 2127
_cell_measurement_temperature 293(2)
_cell_measurement_theta_max 30.11
_cell_measurement_theta_min 3.40
_cell_volume 783.10(5)
_computing_cell_refinement 'CrysAlis CCD (Oxford Diffraction, 2003)'
_computing_data_collection 'CrysAlis CCD (Oxford Diffraction, 2003)'
_computing_data_reduction 'CrysAlis RED (Oxford Diffraction, 2003)'
_computing_molecular_graphics 'Ortep-3 (Farrugia, 1997)'
_computing_publication_material 'WinGX (Farrugia, 1999)'
_computing_structure_refinement 'SHELXL-97 (Sheldrick, 1997)'
_computing_structure_solution 'Sir92 (Altamore et al., 1993)'
_diffrn_ambient_temperature 293(2)
_diffrn_measured_fraction_theta_full 0.993
_diffrn_measured_fraction_theta_max 0.993
_diffrn_measurement_device_type Xcalibur
_diffrn_measurement_method \w
_diffrn_radiation_monochromator graphite
_diffrn_radiation_source 'fine-focus sealed tube'
_diffrn_radiation_type MoK\a
_diffrn_radiation_wavelength 0.71073
_diffrn_reflns_av_R_equivalents 0.0328
_diffrn_reflns_av_sigmaI/netI 0.0324
_diffrn_reflns_limit_h_max 9
_diffrn_reflns_limit_h_min -4
_diffrn_reflns_limit_k_max 25
_diffrn_reflns_limit_k_min -19
_diffrn_reflns_limit_l_max 8
_diffrn_reflns_limit_l_min -8
_diffrn_reflns_number 4109
_diffrn_reflns_theta_full 30.12
_diffrn_reflns_theta_max 30.12
_diffrn_reflns_theta_min 3.40
_diffrn_standards_decay_% 0
_diffrn_standards_interval_count 0
_diffrn_standards_interval_time 0
_diffrn_standards_number 0
_exptl_absorpt_coefficient_mu 1.195
_exptl_absorpt_correction_T_max 0.923
_exptl_absorpt_correction_T_min 0.747
_exptl_absorpt_correction_type numerical
_exptl_absorpt_process_details
;
CrysAlis RED, Oxford Diffraction Ltd.,
Version 1.170.32 (release 06.06.2003 CrysAlis170 VC++)
(compiled Jun 6 2003,13:53:32)
Analytical numeric absorption correction using a multifaceted crystal
model based on expressions derived by R.C. Clark & J.S. Reid.
;
_exptl_crystal_colour colourless
_exptl_crystal_density_diffrn 2.072
_exptl_crystal_density_meas 2.06(1)
_exptl_crystal_density_method flotation
_exptl_crystal_description rhombic
_exptl_crystal_F_000 488
_exptl_crystal_size_max 0.34
_exptl_crystal_size_mid 0.18
_exptl_crystal_size_min 0.06
_refine_diff_density_max 0.390
_refine_diff_density_min -0.296
_refine_diff_density_rms 0.081
_refine_ls_extinction_method none
_refine_ls_goodness_of_fit_ref 1.039
_refine_ls_hydrogen_treatment constr
_refine_ls_matrix_type full
_refine_ls_number_parameters 67
_refine_ls_number_reflns 1179
_refine_ls_number_restraints 0
_refine_ls_restrained_S_all 1.039
_refine_ls_R_factor_all 0.0712
_refine_ls_R_factor_gt 0.0409
_refine_ls_shift/su_max 0.000
_refine_ls_shift/su_mean 0.000
_refine_ls_structure_factor_coef Fsqd
_refine_ls_weighting_details 'calc w=1/[\s^2^(Fo^2^)+(0.0495P)^2^+0.0000P] where P=(Fo^2^+2Fc^2^)/3'
_refine_ls_weighting_scheme calc
_refine_ls_wR_factor_gt 0.0905
_refine_ls_wR_factor_ref 0.1002
_reflns_number_gt 769
_reflns_number_total 1179
_reflns_threshold_expression >2sigma(I)
_cod_data_source_file b617348a.txt
_cod_data_source_block compound_3
_cod_database_code 7005173

loop_
_symmetry_equiv_pos_as_xyz
'x, y, z'
'-x+1/2, -y, z+1/2'
'x+1/2, -y+1/2, -z+1/2'
'-x, y+1/2, -z'
'-x, -y, -z'
'x-1/2, y, -z-1/2'
'-x-1/2, y-1/2, z-1/2'
'x, -y-1/2, z'

loop_
_atom_site_label
_atom_site_type_symbol
_atom_site_fract_x
_atom_site_fract_y
_atom_site_fract_z
_atom_site_U_iso_or_equiv
_atom_site_adp_type
_atom_site_occupancy
_atom_site_symmetry_multiplicity
_atom_site_calc_flag
_atom_site_refinement_flags
_atom_site_disorder_assembly
_atom_site_disorder_group
K1 K -0.50733(6) -0.05962(2) 0.24920(8) 0.02559(16) Uani 1 1 d . . .
O51 O -0.2425(2) -0.05398(8) 0.6184(3) 0.0296(4) Uani 1 1 d . . .
O52 O -0.2464(2) -0.11269(10) 0.9274(2) 0.0401(4) Uani 1 1 d . . .
N2 N -0.2912(3) -0.18407(10) 0.4118(3) 0.0275(4) Uani 1 1 d . . .
C3 C -0.2539(2) -0.18448(11) 0.6194(3) 0.0190(4) Uani 1 1 d . . .
C4 C -0.2310(4) -0.2500 0.7278(4) 0.0193(5) Uani 1 2 d S . .
H4 H -0.2008 -0.2500 0.8709 0.023 Uiso 1 2 calc SR . .
C5 C -0.2461(3) -0.10997(11) 0.7327(3) 0.0209(4) Uani 1 1 d . . .
C1 C -0.3079(5) -0.2500 0.3206(5) 0.0312(7) Uani 1 2 d S . .
H1 H -0.3341 -0.2500 0.1767 0.037 Uiso 1 2 calc SR . .

loop_
_atom_site_aniso_label
_atom_site_aniso_U_11
_atom_site_aniso_U_22
_atom_site_aniso_U_33
_atom_site_aniso_U_23
_atom_site_aniso_U_13
_atom_site_aniso_U_12
K1 0.0273(2) 0.0238(3) 0.0257(2) 0.0023(2) -0.00089(17) 0.00056(19)
O51 0.0397(9) 0.0152(7) 0.0339(8) 0.0002(6) 0.0030(6) -0.0011(6)
O52 0.0688(11) 0.0263(9) 0.0250(8) -0.0076(7) -0.0040(8) 0.0010(8)
N2 0.0454(10) 0.0177(8) 0.0193(8) 0.0010(7) -0.0004(7) 0.0012(8)
C3 0.0229(8) 0.0148(8) 0.0193(7) -0.0002(7) 0.0037(8) 0.0007(8)
C4 0.0257(13) 0.0172(13) 0.0152(12) 0.000 -0.0027(11) 0.000
C5 0.0222(9) 0.0159(9) 0.0247(9) -0.0042(8) 0.0001(9) 0.0008(8)
C1 0.0567(19) 0.0210(16) 0.0158(12) 0.000 -0.0041(14) 0.000

loop_
_geom_angle_atom_site_label_1
_geom_angle_atom_site_label_2
_geom_angle_atom_site_label_3
_geom_angle
_geom_angle_site_symmetry_1
_geom_angle_site_symmetry_3
_geom_angle_publ_flag
O52 K1 O51 145.79(5) 6_557 2_454 ?
O52 K1 O51 71.22(5) 6_557 5_456 ?
O51 K1 O51 85.30(5) 2_454 5_456 ?
O52 K1 O51 106.68(5) 6_557 6_556 ?
O51 K1 O51 94.24(4) 2_454 6_556 ?
O51 K1 O51 82.85(3) 5_456 6_556 ?
O52 K1 O52 140.17(7) 6_557 1_554 ?
O51 K1 O52 70.08(5) 2_454 1_554 ?
O51 K1 O52 146.68(5) 5_456 1_554 ?
O51 K1 O52 77.16(4) 6_556 1_554 ?
O52 K1 N2 76.45(5) 6_557 . ?
O51 K1 N2 111.77(5) 2_454 . ?
O51 K1 N2 141.11(5) 5_456 . ?
O51 K1 N2 127.71(5) 6_556 . ?
O52 K1 N2 71.08(5) 1_554 . ?
O52 K1 O51 77.68(4) 6_557 . ?
O51 K1 O51 80.66(3) 2_454 . ?
O51 K1 O51 96.25(4) 5_456 . ?
O51 K1 O51 174.89(6) 6_556 . ?
O52 K1 O51 101.30(4) 1_554 . ?
N2 K1 O51 55.43(5) . . ?
O52 K1 N2 68.39(5) 6_557 6_556 ?
O51 K1 N2 143.79(5) 2_454 6_556 ?
O51 K1 N2 104.50(5) 5_456 6_556 ?
O51 K1 N2 53.83(4) 6_556 6_556 ?
O52 K1 N2 84.83(5) 1_554 6_556 ?
N2 K1 N2 82.47(5) . 6_556 ?
O51 K1 N2 131.12(5) . 6_556 ?
O52 K1 C5 89.91(5) 6_557 5_456 ?
O51 K1 C5 69.87(4) 2_454 5_456 ?
O51 K1 C5 18.91(4) 5_456 5_456 ?
O51 K1 C5 73.98(4) 6_556 5_456 ?
O52 K1 C5 127.87(5) 1_554 5_456 ?
N2 K1 C5 156.76(5) . 5_456 ?
O51 K1 C5 103.66(4) . 5_456 ?
N2 K1 C5 110.19(5) 6_556 5_456 ?
O52 K1 C5 127.46(5) 6_557 2_454 ?
O51 K1 C5 18.52(4) 2_454 2_454 ?
O51 K1 C5 70.51(4) 5_456 2_454 ?
O51 K1 C5 102.78(4) 6_556 2_454 ?
O52 K1 C5 88.15(5) 1_554 2_454 ?
N2 K1 C5 116.25(5) . 2_454 ?
O51 K1 C5 72.22(4) . 2_454 ?
N2 K1 C5 156.55(4) 6_556 2_454 ?
C5 K1 C5 58.09(3) 5_456 2_454 ?
O52 K1 K1 66.51(4) 6_557 5_456 ?
O51 K1 K1 79.37(4) 2_454 5_456 ?
O51 K1 K1 49.85(3) 5_456 5_456 ?
O51 K1 K1 132.47(4) 6_556 5_456 ?
O52 K1 K1 139.41(4) 1_554 5_456 ?
N2 K1 K1 97.51(4) . 5_456 ?
O51 K1 K1 46.40(3) . 5_456 ?
N2 K1 K1 133.47(4) 6_556 5_456 ?
C5 K1 K1 59.50(3) 5_456 5_456 ?
C5 K1 K1 61.46(3) 2_454 5_456 ?
C5 O51 K1 116.04(12) . 2_455 ?
C5 O51 K1 114.34(12) . 5_456 ?
K1 O51 K1 74.96(4) 2_455 5_456 ?
C5 O51 K1 117.38(12) . 6_656 ?
K1 O51 K1 85.76(4) 2_455 6_656 ?
K1 O51 K1 128.15(6) 5_456 6_656 ?
C5 O51 K1 114.80(12) . . ?
K1 O51 K1 129.15(6) 2_455 . ?
K1 O51 K1 83.75(4) 5_456 . ?
K1 O51 K1 72.09(4) 6_656 . ?
C5 O52 K1 136.03(14) . 6_657 ?
C5 O52 K1 134.20(14) . 1_556 ?
K1 O52 K1 73.98(4) 6_657 1_556 ?
C1 N2 C3 115.92(19) . . ?
C1 N2 K1 120.19(16) . . ?
C3 N2 K1 116.89(13) . . ?
C1 N2 K1 123.74(17) . 6_656 ?
C3 N2 K1 101.89(12) . 6_656 ?
K1 N2 K1 68.70(4) . 6_656 ?
N2 C3 C4 120.99(19) . . ?
N2 C3 C5 117.54(17) . . ?
C4 C3 C5 121.42(17) . . ?
C3 C4 C3 118.6(2) 8 . ?
C3 C4 H4 120.7 8 . ?
C3 C4 H4 120.7 . . ?
O52 C5 O51 127.79(19) . . ?
O52 C5 C3 115.70(18) . . ?
O51 C5 C3 116.51(17) . . ?
O52 C5 K1 90.08(12) . 5_456 ?
O51 C5 K1 46.74(9) . 5_456 ?
C3 C5 K1 140.60(11) . 5_456 ?
O52 C5 K1 90.33(12) . 2_455 ?
O51 C5 K1 45.44(10) . 2_455 ?
C3 C5 K1 143.12(11) . 2_455 ?
K1 C5 K1 57.96(3) 5_456 2_455 ?
N2 C1 N2 127.5(3) . 8 ?
N2 C1 H1 116.2 . . ?
N2 C1 H1 116.2 8 . ?

loop_
_geom_bond_atom_site_label_1
_geom_bond_atom_site_label_2
_geom_bond_distance
_geom_bond_site_symmetry_2
_geom_bond_publ_flag
K1 O52 2.7895(16) 6_557 ?
K1 O51 2.7973(15) 2_454 ?
K1 O51 2.8019(15) 5_456 ?
K1 O51 2.8302(15) 6_556 ?
K1 O52 2.8721(16) 1_554 ?
K1 N2 2.8846(18) . ?
K1 O51 2.9575(16) . ?
K1 N2 3.1422(19) 6_556 ?
K1 C5 3.5052(19) 5_456 ?
K1 C5 3.527(2) 2_454 ?
K1 K1 3.8463(10) 5_456 ?
O51 C5 1.247(2) . ?
O51 K1 2.7973(15) 2_455 ?
O51 K1 2.8019(15) 5_456 ?
O51 K1 2.8302(15) 6_656 ?
O52 C5 1.236(2) . ?
O52 K1 2.7895(16) 6_657 ?
O52 K1 2.8721(16) 1_556 ?
N2 C1 1.333(2) . ?
N2 C3 1.340(3) . ?
N2 K1 3.1422(19) 6_656 ?
C3 C4 1.381(2) . ?
C3 C5 1.531(3) . ?
C4 C3 1.381(2) 8 ?
C4 H4 0.9300 . ?
C5 K1 3.5052(19) 5_456 ?
C5 K1 3.527(2) 2_455 ?
C1 N2 1.333(2) 8 ?
C1 H1 0.9300 . ?
